data_4127105
loop_
_publ_author_name
'Tindall, Daniel J.'
'Werl\'e, Christophe'
'Goddard, Richard'
'Philipps, Petra'
'Far\`es, Christophe'
'F\"urstner, Alois'

_publ_section_title
;
 Structure and Reactivity of Half-Sandwich Rh(+3) and Ir(+3) Carbene
 Complexes. Catalytic Metathesis of Azobenzene Derivatives.
;
_journal_name_full 'Journal of the American Chemical Society'
_journal_paper_doi 10.1021/jacs.7b12673
_journal_year 2018
_chemical_compound_source dichloromethane,pentan
_chemical_formula_moiety 'C22 H27 I2 Ir O4, C H2 Cl2'
_chemical_formula_sum 'C23 H29 Cl2 I2 Ir O4'
_chemical_formula_weight 886.36
_chemical_name_systematic
;
 pentamethylcyclopentadienyl-diiodo-1-(4-methoxycarbonylphenyl)-
 1-(ethoxycarbonyl)methylidenyl-iridium(iii) dichloromethane solvate
;
_space_group_crystal_system triclinic
_space_group_IT_number 2
_space_group_name_Hall '-P 1'
_space_group_name_H-M_alt 'P -1'
_symmetry_space_group_name_Hall '-P 1'
_symmetry_space_group_name_H-M 'P -1'
_atom_sites_solution_hydrogens geom
_atom_sites_solution_primary direct
_atom_sites_solution_secondary difmap
_audit_block_code WEC-WA-581-01_10088_200_K
_audit_creation_date 2016-06-01
_audit_creation_method SHELXL-2014/7
_cell_angle_alpha 80.0030(10)
_cell_angle_beta 84.2800(10)
_cell_angle_gamma 79.0600(10)
_cell_formula_units_Z 2
_cell_length_a 7.4952(6)
_cell_length_b 8.8229(6)
_cell_length_c 21.5293(16)
_cell_measurement_reflns_used 9236
_cell_measurement_temperature 200(2)
_cell_measurement_theta_max 30.8215
_cell_measurement_theta_min 2.4237
_cell_volume 1373.34(18)
_computing_cell_refinement 'SAINT software (Bruker AXS, 2004)'
_computing_data_collection 'APEX2 (Bruker AXS, 2005-2013)'
_computing_data_reduction 'SAINT software (Bruker AXS, 2004)'
_computing_molecular_graphics 'DIAMOND (Crystal Impact GbR, 1997-2014)'
_computing_structure_refinement 'SHELXL (G. M. Sheldrick, 2013)'
_computing_structure_solution 'SHELXS (G. M. Sheldrick, 2013)'
_diffrn_ambient_temperature 200(2)
_diffrn_detector_area_resol_mean 66.67
_diffrn_measured_fraction_theta_full 0.999
_diffrn_measured_fraction_theta_max 0.993
_diffrn_measurement_device_type 'Bruker-AXS Kappa Mach3 APEX-II'
_diffrn_measurement_method 'CCD \f- and \w-scans'
_diffrn_radiation_monochromator 'Incoatec Helios mirrors'
_diffrn_radiation_source 1\mS
_diffrn_radiation_type Mo-K\a
_diffrn_radiation_wavelength 0.71073
_diffrn_reflns_av_R_equivalents 0.0332
_diffrn_reflns_av_unetI/netI 0.0257
_diffrn_reflns_Laue_measured_fraction_full 0.999
_diffrn_reflns_Laue_measured_fraction_max 0.993
_diffrn_reflns_limit_h_max 10
_diffrn_reflns_limit_h_min -10
_diffrn_reflns_limit_k_max 12
_diffrn_reflns_limit_k_min -12
_diffrn_reflns_limit_l_max 31
_diffrn_reflns_limit_l_min -31
_diffrn_reflns_number 40240
_diffrn_reflns_point_group_measured_fraction_full 0.999
_diffrn_reflns_point_group_measured_fraction_max 0.993
_diffrn_reflns_theta_full 25.242
_diffrn_reflns_theta_max 30.920
_diffrn_reflns_theta_min 2.381
_exptl_absorpt_coefficient_mu 7.329
_exptl_absorpt_correction_T_max 0.84962
_exptl_absorpt_correction_T_min 0.57444
_exptl_absorpt_correction_type gaussian
_exptl_absorpt_process_details 'SADABS (Bruker AXS, 2012)'
_exptl_crystal_colour black
_exptl_crystal_density_diffrn 2.143
_exptl_crystal_description prism
_exptl_crystal_F_000 832
_exptl_crystal_size_max 0.095
_exptl_crystal_size_mid 0.055
_exptl_crystal_size_min 0.030
_refine_diff_density_max 1.155
_refine_diff_density_min -1.399
_refine_diff_density_rms 0.118
_refine_ls_extinction_method none
_refine_ls_goodness_of_fit_ref 1.036
_refine_ls_hydrogen_treatment constr
_refine_ls_matrix_type full
_refine_ls_number_parameters 296
_refine_ls_number_reflns 8622
_refine_ls_number_restraints 0
_refine_ls_restrained_S_all 1.036
_refine_ls_R_factor_all 0.0274
_refine_ls_R_factor_gt 0.0231
_refine_ls_shift/su_max 0.006
_refine_ls_shift/su_mean 0.000
_refine_ls_structure_factor_coef Fsqd
_refine_ls_weighting_details 'w=1/[\s^2^(Fo^2^)+(0.0193P)^2^+1.9531P] where P=(Fo^2^+2Fc^2^)/3'
_refine_ls_weighting_scheme calc
_refine_ls_wR_factor_gt 0.0495
_refine_ls_wR_factor_ref 0.0512
_reflns_Friedel_coverage 0.000
_reflns_number_gt 7849
_reflns_number_total 8622
_reflns_threshold_expression 'I > 2\s(I)'
_cod_data_source_file ja7b12673_si_002.cif
_cod_data_source_block 14a
_cod_database_code 4127105
_shelx_shelxl_version_number 2014/7
_shelx_space_group_comment
;
The symmetry employed for this shelxl refinement is uniquely defined
by the following loop, which should always be used as a source of
symmetry information in preference to the above space-group names.
They are only intended as comments.
;

loop_
_space_group_symop_operation_xyz
'x, y, z'
'-x, -y, -z'

loop_
_atom_site_label
_atom_site_type_symbol
_atom_site_fract_x
_atom_site_fract_y
_atom_site_fract_z
_atom_site_U_iso_or_equiv
_atom_site_adp_type
_atom_site_occupancy
_atom_site_site_symmetry_order
_atom_site_calc_flag
_atom_site_refinement_flags_posn
_atom_site_refinement_flags_adp
C1 C 0.8666(3) 0.3261(3) 0.78507(13) 0.0202(5) Uani 1 1 d . .
C2 C 0.9608(4) 0.1915(3) 0.82963(14) 0.0249(6) Uani 1 1 d . .
C3 C 0.9217(6) -0.0181(4) 0.91233(18) 0.0458(9) Uani 1 1 d . .
H3A H 1.0196 0.0112 0.9330 0.055 Uiso 1 1 calc R U
H3B H 0.9741 -0.1100 0.8916 0.055 Uiso 1 1 calc R U
C4 C 0.7724(8) -0.0554(7) 0.9597(2) 0.0740(16) Uani 1 1 d . .
H4A H 0.6729 -0.0775 0.9383 0.111 Uiso 1 1 calc R U
H4B H 0.7274 0.0338 0.9819 0.111 Uiso 1 1 calc R U
H4C H 0.8181 -0.1473 0.9902 0.111 Uiso 1 1 calc R U
C5 C 0.8733(4) 0.2910(3) 0.72096(13) 0.0217(5) Uani 1 1 d . .
C6 C 0.8698(4) 0.1381(3) 0.71137(15) 0.0274(6) Uani 1 1 d . .
H6 H 0.8764 0.0557 0.7464 0.033 Uiso 1 1 calc R U
C7 C 0.8567(4) 0.1069(4) 0.65174(15) 0.0302(6) Uani 1 1 d . .
H7 H 0.8450 0.0048 0.6462 0.036 Uiso 1 1 calc R U
C8 C 0.8606(4) 0.2232(4) 0.59975(14) 0.0264(6) Uani 1 1 d . .
C9 C 0.8755(4) 0.3740(4) 0.60776(15) 0.0283(6) Uani 1 1 d . .
H9 H 0.8841 0.4531 0.5720 0.034 Uiso 1 1 calc R U
C10 C 0.8774(4) 0.4073(3) 0.66819(14) 0.0259(6) Uani 1 1 d . .
H10 H 0.8816 0.5110 0.6738 0.031 Uiso 1 1 calc R U
C11 C 0.8449(4) 0.1844(4) 0.53584(16) 0.0316(7) Uani 1 1 d . .
C12 C 0.8652(7) 0.2727(6) 0.42596(18) 0.0594(12) Uani 1 1 d . .
H12A H 0.8665 0.3712 0.3969 0.089 Uiso 1 1 calc R U
H12B H 0.7502 0.2368 0.4242 0.089 Uiso 1 1 calc R U
H12C H 0.9671 0.1937 0.4137 0.089 Uiso 1 1 calc R U
C13 C 0.4656(4) 0.6340(4) 0.85810(14) 0.0258(6) Uani 1 1 d . .
C14 C 0.4639(4) 0.4781(4) 0.84529(15) 0.0266(6) Uani 1 1 d . .
C15 C 0.4774(4) 0.4866(4) 0.77721(15) 0.0268(6) Uani 1 1 d . .
C16 C 0.5114(4) 0.6377(3) 0.75002(14) 0.0246(6) Uani 1 1 d . .
C17 C 0.4989(4) 0.7293(3) 0.80069(15) 0.0248(6) Uani 1 1 d . .
C18 C 0.4243(5) 0.6828(5) 0.92152(17) 0.0415(8) Uani 1 1 d . .
H18A H 0.2994 0.6710 0.9368 0.050 Uiso 1 1 calc R U
H18B H 0.4370 0.7925 0.9184 0.050 Uiso 1 1 calc R U
H18C H 0.5095 0.6172 0.9511 0.050 Uiso 1 1 calc R U
C19 C 0.4192(5) 0.3437(4) 0.89321(19) 0.0403(8) Uani 1 1 d . .
H19A H 0.2868 0.3557 0.9019 0.061 Uiso 1 1 calc R U
H19B H 0.4767 0.3418 0.9323 0.061 Uiso 1 1 calc R U
H19C H 0.4648 0.2457 0.8768 0.061 Uiso 1 1 calc R U
C20 C 0.4431(5) 0.3630(4) 0.74315(19) 0.0394(8) Uani 1 1 d . .
H20A H 0.3121 0.3748 0.7387 0.059 Uiso 1 1 calc R U
H20B H 0.4870 0.2599 0.7671 0.059 Uiso 1 1 calc R U
H20C H 0.5077 0.3730 0.7012 0.059 Uiso 1 1 calc R U
C21 C 0.5193(5) 0.7048(4) 0.68141(16) 0.0388(8) Uani 1 1 d . .
H21A H 0.5371 0.6201 0.6562 0.058 Uiso 1 1 calc R U
H21B H 0.6210 0.7622 0.6714 0.058 Uiso 1 1 calc R U
H21C H 0.4050 0.7761 0.6716 0.058 Uiso 1 1 calc R U
C22 C 0.5061(5) 0.9000(4) 0.79165(18) 0.0354(7) Uani 1 1 d . .
H22A H 0.5636 0.9226 0.8271 0.042 Uiso 1 1 calc R U
H22B H 0.3821 0.9603 0.7898 0.042 Uiso 1 1 calc R U
H22C H 0.5773 0.9290 0.7521 0.042 Uiso 1 1 calc R U
C23 C 0.6387(6) 0.8614(6) 0.4425(2) 0.0650(14) Uani 1 1 d . .
H23A H 0.5277 0.9362 0.4527 0.078 Uiso 1 1 calc R U
H23B H 0.7448 0.8970 0.4556 0.078 Uiso 1 1 calc R U
Cl1 Cl 0.66284(19) 0.8575(2) 0.36281(7) 0.0806(4) Uani 1 1 d . .
Cl2 Cl 0.6224(3) 0.6742(3) 0.48407(13) 0.1621(13) Uani 1 1 d . .
I1 I 0.88578(3) 0.45406(3) 0.92370(2) 0.03055(5) Uani 1 1 d . .
I2 I 0.98126(3) 0.69991(2) 0.76588(2) 0.02824(5) Uani 1 1 d . .
Ir1 Ir 0.73674(2) 0.51555(2) 0.81137(2) 0.01753(3) Uani 1 1 d . .
O1 O 1.1240(3) 0.1597(3) 0.83002(12) 0.0374(5) Uani 1 1 d . .
O2 O 0.8436(3) 0.1126(2) 0.86566(10) 0.0302(5) Uani 1 1 d . .
O3 O 0.8015(4) 0.0653(3) 0.52767(12) 0.0431(6) Uani 1 1 d . .
O4 O 0.8828(4) 0.2972(3) 0.48991(11) 0.0433(6) Uani 1 1 d . .

loop_
_atom_site_aniso_label
_atom_site_aniso_U_11
_atom_site_aniso_U_22
_atom_site_aniso_U_33
_atom_site_aniso_U_23
_atom_site_aniso_U_13
_atom_site_aniso_U_12
C1 0.0161(11) 0.0199(12) 0.0245(13) -0.0039(10) 0.0020(10) -0.0047(9)
C2 0.0264(13) 0.0204(12) 0.0268(14) -0.0049(11) -0.0031(11) -0.0001(10)
C3 0.067(3) 0.0307(17) 0.0344(19) 0.0056(15) -0.0157(18) 0.0004(17)
C4 0.084(4) 0.081(4) 0.055(3) 0.037(3) -0.024(3) -0.043(3)
C5 0.0226(12) 0.0202(12) 0.0217(13) -0.0051(10) 0.0028(10) -0.0025(10)
C6 0.0341(15) 0.0210(13) 0.0271(15) -0.0053(11) 0.0042(12) -0.0068(11)
C7 0.0372(16) 0.0246(14) 0.0309(16) -0.0109(12) 0.0012(13) -0.0068(12)
C8 0.0239(13) 0.0313(15) 0.0252(14) -0.0109(12) 0.0006(11) -0.0035(11)
C9 0.0323(15) 0.0285(14) 0.0241(14) -0.0039(12) 0.0009(12) -0.0069(12)
C10 0.0317(15) 0.0207(12) 0.0251(14) -0.0059(11) 0.0014(11) -0.0043(11)
C11 0.0277(15) 0.0395(17) 0.0291(16) -0.0124(14) -0.0006(12) -0.0039(13)
C12 0.087(3) 0.071(3) 0.0258(19) -0.0124(19) -0.009(2) -0.021(3)
C13 0.0155(11) 0.0317(14) 0.0283(15) -0.0072(12) 0.0013(10) 0.0018(10)
C14 0.0145(11) 0.0321(15) 0.0321(16) -0.0039(12) 0.0018(11) -0.0039(10)
C15 0.0149(11) 0.0315(14) 0.0357(16) -0.0105(13) -0.0057(11) -0.0014(10)
C16 0.0178(12) 0.0276(14) 0.0274(14) -0.0045(11) -0.0066(10) 0.0012(10)
C17 0.0177(12) 0.0242(13) 0.0314(15) -0.0073(11) -0.0027(11) 0.0019(10)
C18 0.0369(18) 0.054(2) 0.0321(18) -0.0172(16) 0.0071(14) 0.0004(16)
C19 0.0256(15) 0.045(2) 0.046(2) 0.0049(16) 0.0056(14) -0.0120(14)
C20 0.0264(15) 0.0400(18) 0.058(2) -0.0198(17) -0.0060(15) -0.0095(14)
C21 0.0423(19) 0.0404(18) 0.0294(17) -0.0013(14) -0.0120(14) 0.0049(15)
C22 0.0342(16) 0.0238(14) 0.046(2) -0.0077(14) -0.0044(14) 0.0044(12)
C23 0.043(2) 0.086(4) 0.075(3) -0.038(3) -0.004(2) -0.013(2)
Cl1 0.0683(8) 0.1023(11) 0.0702(8) -0.0254(8) -0.0217(7) 0.0065(7)
Cl2 0.0882(13) 0.167(2) 0.169(2) 0.0981(19) 0.0025(13) 0.0144(13)
I1 0.02764(9) 0.04075(11) 0.02242(9) -0.00775(8) -0.00587(7) 0.00074(8)
I2 0.02445(9) 0.02298(9) 0.03810(11) -0.00517(8) 0.00220(8) -0.00816(7)
Ir1 0.01519(5) 0.01860(5) 0.01854(5) -0.00395(4) -0.00013(3) -0.00193(3)
O1 0.0253(11) 0.0361(12) 0.0468(14) -0.0056(11) -0.0048(10) 0.0050(9)
O2 0.0348(11) 0.0250(10) 0.0283(11) 0.0062(9) -0.0058(9) -0.0067(9)
O3 0.0519(15) 0.0458(14) 0.0384(14) -0.0181(12) -0.0047(12) -0.0148(12)
O4 0.0572(16) 0.0547(16) 0.0233(12) -0.0105(11) -0.0038(11) -0.0190(13)

loop_
_atom_type_symbol
_atom_type_description
_atom_type_scat_dispersion_real
_atom_type_scat_dispersion_imag
_atom_type_scat_source
C C 0.0033 0.0016 'International Tables Vol C Tables 4.2.6.8 and 6.1.1.4'
H H 0.0000 0.0000 'International Tables Vol C Tables 4.2.6.8 and 6.1.1.4'
Cl Cl 0.1484 0.1585 'International Tables Vol C Tables 4.2.6.8 and 6.1.1.4'
I I -0.4742 1.8119 'International Tables Vol C Tables 4.2.6.8 and 6.1.1.4'
Ir Ir -1.4442 7.9887 'International Tables Vol C Tables 4.2.6.8 and 6.1.1.4'
O O 0.0106 0.0060 'International Tables Vol C Tables 4.2.6.8 and 6.1.1.4'

loop_
_exptl_crystal_face_index_h
_exptl_crystal_face_index_k
_exptl_crystal_face_index_l
_exptl_crystal_face_perp_dist
1.00 0.00 -1.00 0.0300
-1.00 0.00 1.00 0.0250
-1.00 -2.00 0.00 0.0400
0.00 1.00 0.00 0.0550
0.00 0.00 -1.00 0.0150
0.00 0.00 1.00 0.0100

loop_
_geom_angle_atom_site_label_1
_geom_angle_atom_site_label_2
_geom_angle_atom_site_label_3
_geom_angle
C5 C1 C2 112.4(2)
C5 C1 Ir1 124.2(2)
C2 C1 Ir1 123.3(2)
O1 C2 O2 125.7(3)
O1 C2 C1 122.2(3)
O2 C2 C1 112.1(2)
O2 C3 C4 107.2(3)
O2 C3 H3A 110.3
C4 C3 H3A 110.3
O2 C3 H3B 110.3
C4 C3 H3B 110.3
H3A C3 H3B 108.5
C3 C4 H4A 109.5
C3 C4 H4B 109.5
H4A C4 H4B 109.5
C3 C4 H4C 109.5
H4A C4 H4C 109.5
H4B C4 H4C 109.5
C10 C5 C6 118.4(3)
C10 C5 C1 121.5(2)
C6 C5 C1 120.0(3)
C7 C6 C5 120.5(3)
C7 C6 H6 119.7
C5 C6 H6 119.7
C6 C7 C8 120.4(3)
C6 C7 H7 119.8
C8 C7 H7 119.8
C7 C8 C9 120.0(3)
C7 C8 C11 118.6(3)
C9 C8 C11 121.4(3)
C10 C9 C8 119.4(3)
C10 C9 H9 120.3
C8 C9 H9 120.3
C9 C10 C5 121.1(3)
C9 C10 H10 119.5
C5 C10 H10 119.5
O3 C11 O4 124.6(3)
O3 C11 C8 123.5(3)
O4 C11 C8 111.9(3)
O4 C12 H12A 109.5
O4 C12 H12B 109.5
H12A C12 H12B 109.5
O4 C12 H12C 109.5
H12A C12 H12C 109.5
H12B C12 H12C 109.5
C17 C13 C14 108.3(3)
C17 C13 C18 127.0(3)
C14 C13 C18 124.5(3)
C17 C13 Ir1 72.98(16)
C14 C13 Ir1 65.51(15)
C18 C13 Ir1 130.4(2)
C15 C14 C13 107.1(3)
C15 C14 C19 126.4(3)
C13 C14 C19 125.4(3)
C15 C14 Ir1 72.64(16)
C13 C14 Ir1 76.95(17)
C19 C14 Ir1 125.1(2)
C16 C15 C14 107.6(3)
C16 C15 C20 127.0(3)
C14 C15 C20 125.2(3)
C16 C15 Ir1 72.24(16)
C14 C15 Ir1 68.81(15)
C20 C15 Ir1 128.7(2)
C15 C16 C17 107.9(3)
C15 C16 C21 126.8(3)
C17 C16 C21 124.1(3)
C15 C16 Ir1 70.64(16)
C17 C16 Ir1 74.98(15)
C21 C16 Ir1 129.8(2)
C13 C17 C16 108.5(3)
C13 C17 C22 126.3(3)
C16 C17 C22 125.0(3)
C13 C17 Ir1 72.06(16)
C16 C17 Ir1 68.06(14)
C22 C17 Ir1 129.3(2)
C13 C18 H18A 109.5
C13 C18 H18B 109.5
H18A C18 H18B 109.5
C13 C18 H18C 109.5
H18A C18 H18C 109.5
H18B C18 H18C 109.5
C14 C19 H19A 109.5
C14 C19 H19B 109.5
H19A C19 H19B 109.5
C14 C19 H19C 109.5
H19A C19 H19C 109.5
H19B C19 H19C 109.5
C15 C20 H20A 109.5
C15 C20 H20B 109.5
H20A C20 H20B 109.5
C15 C20 H20C 109.5
H20A C20 H20C 109.5
H20B C20 H20C 109.5
C16 C21 H21A 109.5
C16 C21 H21B 109.5
H21A C21 H21B 109.5
C16 C21 H21C 109.5
H21A C21 H21C 109.5
H21B C21 H21C 109.5
C17 C22 H22A 109.5
C17 C22 H22B 109.5
H22A C22 H22B 109.5
C17 C22 H22C 109.5
H22A C22 H22C 109.5
H22B C22 H22C 109.5
Cl1 C23 Cl2 110.0(3)
Cl1 C23 H23A 109.7
Cl2 C23 H23A 109.7
Cl1 C23 H23B 109.7
Cl2 C23 H23B 109.7
H23A C23 H23B 108.2
C1 Ir1 C14 107.65(11)
C1 Ir1 C15 92.72(11)
C14 Ir1 C15 38.55(12)
C1 Ir1 C16 113.63(11)
C14 Ir1 C16 63.33(12)
C15 Ir1 C16 37.12(11)
C1 Ir1 C13 145.03(11)
C14 Ir1 C13 37.54(11)
C15 Ir1 C13 61.82(11)
C16 Ir1 C13 60.93(11)
C1 Ir1 C17 150.43(11)
C14 Ir1 C17 61.62(11)
C15 Ir1 C17 61.28(10)
C16 Ir1 C17 36.96(10)
C13 Ir1 C17 34.96(11)
C1 Ir1 I2 98.24(8)
C14 Ir1 I2 152.44(8)
C15 Ir1 I2 132.99(9)
C16 Ir1 I2 97.92(8)
C13 Ir1 I2 116.60(8)
C17 Ir1 I2 91.12(8)
C1 Ir1 I1 93.41(8)
C14 Ir1 I1 98.06(8)
C15 Ir1 I1 135.42(9)
C16 Ir1 I1 150.37(7)
C13 Ir1 I1 90.07(7)
C17 Ir1 I1 114.76(7)
I2 Ir1 I1 89.522(8)
C2 O2 C3 116.3(3)
C11 O4 C12 116.0(3)

loop_
_geom_bond_atom_site_label_1
_geom_bond_atom_site_label_2
_geom_bond_distance
C1 C5 1.460(4)
C1 C2 1.500(4)
C1 Ir1 1.914(3)
C2 O1 1.202(4)
C2 O2 1.330(4)
C3 O2 1.464(4)
C3 C4 1.482(7)
C3 H3A 0.9900
C3 H3B 0.9900
C4 H4A 0.9800
C4 H4B 0.9800
C4 H4C 0.9800
C5 C10 1.395(4)
C5 C6 1.405(4)
C6 C7 1.376(4)
C6 H6 0.9500
C7 C8 1.383(5)
C7 H7 0.9500
C8 C9 1.398(4)
C8 C11 1.495(4)
C9 C10 1.384(4)
C9 H9 0.9500
C10 H10 0.9500
C11 O3 1.203(4)
C11 O4 1.326(4)
C12 O4 1.452(4)
C12 H12A 0.9800
C12 H12B 0.9800
C12 H12C 0.9800
C13 C17 1.398(4)
C13 C14 1.452(4)
C13 C18 1.488(4)
C13 Ir1 2.321(3)
C14 C15 1.449(4)
C14 C19 1.497(5)
C14 Ir1 2.168(3)
C15 C16 1.420(4)
C15 C20 1.487(4)
C15 Ir1 2.219(3)
C16 C17 1.452(4)
C16 C21 1.493(4)
C16 Ir1 2.240(3)
C17 C22 1.496(4)
C17 Ir1 2.332(3)
C18 H18A 0.9800
C18 H18B 0.9800
C18 H18C 0.9800
C19 H19A 0.9800
C19 H19B 0.9800
C19 H19C 0.9800
C20 H20A 0.9800
C20 H20B 0.9800
C20 H20C 0.9800
C21 H21A 0.9800
C21 H21B 0.9800
C21 H21C 0.9800
C22 H22A 0.9800
C22 H22B 0.9800
C22 H22C 0.9800
C23 Cl1 1.714(5)
C23 Cl2 1.757(6)
C23 H23A 0.9900
C23 H23B 0.9900
I1 Ir1 2.6913(3)
I2 Ir1 2.6804(3)
